data_7134547
loop_
_publ_author_name
'Sharma, Raju'
'Kenguva, Gowtham'
'Dandela, Rambabu'
'Daw, Prosenjit'

_publ_section_title
;
 Boron appended Ru-NHC catalyzed selective deoxygenative hydrogenation of
 tertiary amides and desulfurization of thioamides
;
_journal_issue 52
_journal_name_full 'Chemical Communications'
_journal_page_first 9460
_journal_page_last 9463
_journal_paper_doi 10.1039/D5CC00399G
_journal_volume 61
_journal_year 2025
_chemical_formula_moiety 'C32 H47 B Cl N4 O2 Ru, 1(F6 P)'
_chemical_formula_sum 'C32 H47 B Cl F6 N4 O2 P Ru'
_chemical_formula_weight 812.03
_space_group_crystal_system monoclinic
_space_group_IT_number 14
_space_group_name_Hall '-P 2ybc'
_space_group_name_H-M_alt 'P 1 21/c 1'
_atom_sites_solution_hydrogens geom
_atom_sites_solution_primary dual
_audit_creation_date 2024-02-15
_audit_creation_method
;
Olex2 1.5
(compiled 2023.08.24 svn.re1ec1418 for OlexSys, GUI svn.r6817)
;
_audit_update_record
;
2024-04-20 deposited with the CCDC.	2025-05-15 downloaded from the CCDC.
;
_cell_angle_alpha 90
_cell_angle_beta 90.422(2)
_cell_angle_gamma 90
_cell_formula_units_Z 4
_cell_length_a 18.2664(10)
_cell_length_b 13.8510(7)
_cell_length_c 14.4079(8)
_cell_measurement_reflns_used 9361
_cell_measurement_temperature 273.15
_cell_measurement_theta_max 26.41
_cell_measurement_theta_min 2.67
_cell_volume 3645.2(3)
_computing_cell_refinement 'SAINT V8.40B (?, 2016)'
_computing_data_reduction 'SAINT V8.40B (?, 2016)'
_computing_molecular_graphics 'Olex2 1.5 (Dolomanov et al., 2009)'
_computing_publication_material 'Olex2 1.5 (Dolomanov et al., 2009)'
_computing_structure_refinement 'SHELXL 2019/3 (Sheldrick, 2015)'
_computing_structure_solution 'SHELXT 2018/2 (Sheldrick, 2018)'
_diffrn_ambient_temperature 273.15
_diffrn_measured_fraction_theta_full 0.998
_diffrn_measured_fraction_theta_max 0.995
_diffrn_measurement_device_type 'Bruker APEX-II CCD'
_diffrn_measurement_method '\f and \w scans'
_diffrn_radiation_type MoK\a
_diffrn_radiation_wavelength 0.71073
_diffrn_reflns_av_R_equivalents 0.0443
_diffrn_reflns_av_unetI/netI 0.0228
_diffrn_reflns_Laue_measured_fraction_full 0.998
_diffrn_reflns_Laue_measured_fraction_max 0.995
_diffrn_reflns_limit_h_max 22
_diffrn_reflns_limit_h_min -22
_diffrn_reflns_limit_k_max 17
_diffrn_reflns_limit_k_min -17
_diffrn_reflns_limit_l_max 18
_diffrn_reflns_limit_l_min -18
_diffrn_reflns_number 66172
_diffrn_reflns_point_group_measured_fraction_full 0.998
_diffrn_reflns_point_group_measured_fraction_max 0.995
_diffrn_reflns_theta_full 25.242
_diffrn_reflns_theta_max 26.449
_diffrn_reflns_theta_min 3.015
_diffrn_source_current 1.0
_diffrn_source_power 0.05
_diffrn_source_voltage 50.0
_diffrn_standards_number 0
_exptl_absorpt_coefficient_mu 0.613
_exptl_absorpt_correction_T_max 0.7454
_exptl_absorpt_correction_T_min 0.6882
_exptl_absorpt_correction_type multi-scan
_exptl_absorpt_process_details
;
SADABS-2016/2 (Bruker,2016/2) was used for absorption correction.
wR2(int) was 0.1246 before and 0.0612 after correction.
The Ratio of minimum to maximum transmission is 0.9233.
The \l/2 correction factor is Not present.
;
_exptl_crystal_colour 'clear light brown'
_exptl_crystal_colour_lustre clear
_exptl_crystal_colour_modifier light
_exptl_crystal_colour_primary brown
_exptl_crystal_density_diffrn 1.480
_exptl_crystal_description block
_exptl_crystal_F_000 1672
_exptl_crystal_size_max 0.24
_exptl_crystal_size_mid 0.18
_exptl_crystal_size_min 0.12
_refine_diff_density_max 1.769
_refine_diff_density_min -0.931
_refine_diff_density_rms 0.085
_refine_ls_extinction_method none
_refine_ls_goodness_of_fit_ref 1.073
_refine_ls_hydrogen_treatment constr
_refine_ls_matrix_type full
_refine_ls_number_parameters 504
_refine_ls_number_reflns 7465
_refine_ls_number_restraints 141
_refine_ls_restrained_S_all 1.133
_refine_ls_R_factor_all 0.0486
_refine_ls_R_factor_gt 0.0424
_refine_ls_shift/su_max 0.000
_refine_ls_shift/su_mean 0.000
_refine_ls_structure_factor_coef Fsqd
_refine_ls_weighting_details 'w=1/[\s^2^(Fo^2^)+(0.0417P)^2^+9.2588P] where P=(Fo^2^+2Fc^2^)/3'
_refine_ls_weighting_scheme calc
_refine_ls_wR_factor_gt 0.1025
_refine_ls_wR_factor_ref 0.1072
_reflns_Friedel_coverage 0.000
_reflns_number_gt 6709
_reflns_number_total 7465
_reflns_threshold_expression 'I > 2\s(I)'
_cod_data_source_file d5cc00399g2.cif
_cod_data_source_block 10jane_0ma
_cod_depositor_comments 'Adding full bibliography for 7134546--7134547.cif.'
_cod_database_code 7134547
_shelx_shelxl_version_number 2019/3
_shelx_space_group_comment
;
The symmetry employed for this shelxl refinement is uniquely defined
by the following loop, which should always be used as a source of
symmetry information in preference to the above space-group names.
They are only intended as comments.
;
_shelx_estimated_absorpt_t_max 0.930
_shelx_estimated_absorpt_t_min 0.867
_olex2_refinement_description
;
1. Fixed Uiso
 At 1.2 times of:
  All C(H) groups, All C(H,H) groups
 At 1.5 times of:
  All C(H,H,H) groups
2. Restrained distances
 P1-F1 \\sim P1A-F2A
 with sigma of 0.02
 P1-F6 \\sim P1A-F3A
 with sigma of 0.02
 P1-F4 \\sim P1A-F4A
 with sigma of 0.02
 P1-F2 \\sim P1A-F5A
 with sigma of 0.02
 P1-F3 \\sim P1A-F1A
 with sigma of 0.02
 F1-F6 \\sim F2A-F3A
 with sigma of 0.04
 F1-F4 \\sim F2A-F4A
 with sigma of 0.04
 F1-F2 \\sim F2A-F5A
 with sigma of 0.04
 F1-F3 \\sim F2A-F1A
 with sigma of 0.04
 F6-F4 \\sim F3A-F4A
 with sigma of 0.04
 F6-F2 \\sim F3A-F5A
 with sigma of 0.04
 F6-F3 \\sim F3A-F1A
 with sigma of 0.04
 F4-F2 \\sim F4A-F5A
 with sigma of 0.04
 F4-F3 \\sim F4A-F1A
 with sigma of 0.04
 F2-F3 \\sim F5A-F1A
 with sigma of 0.04
3. Rigid body (RIGU) restrains
 P1, P1A, F1, F1A, F2, F2A, F3, F3A, F4, F4A, F5, F5A, F6, F6A
 with sigma for 1-2 distances of 0.0005 and sigma for 1-3 distances of 0.0005
4. Others
 Sof(P1A)=Sof(F1A)=Sof(F2A)=Sof(F3A)=Sof(F4A)=Sof(F5A)=Sof(F6A)=1-FVAR(1)
 Sof(P1)=Sof(F1)=Sof(F2)=Sof(F3)=Sof(F4)=Sof(F5)=Sof(F6)=FVAR(1)
5.a Ternary CH refined with riding coordinates:
 C24(H24)
5.b Secondary CH2 refined with riding coordinates:
 C1(H1A,H1B), C2(H2A,H2B), C3(H3A,H3B), C4(H4A,H4B), C5(H5A,H5B), C14(H14A,
 H14B), C15(H15A,H15B), C22(H22A,H22B)
5.c Aromatic/amide H refined with riding coordinates:
 C7(H7), C8(H8), C9(H9), C11(H11), C12(H12), C27(H27), C28(H28), C30(H30),
 C31(H31)
5.d Idealised Me refined as rotating group:
 C18(H18A,H18B,H18C), C19(H19A,H19B,H19C), C20(H20A,H20B,H20C), C21(H21A,H21B,
 H21C), C23(H23A,H23B,H23C), C25(H25A,H25B,H25C), C32(H32A,H32B,H32C)
;
_olex2_submission_special_instructions 'No special instructions were received'

loop_
_space_group_symop_operation_xyz
'x, y, z'
'-x, y+1/2, -z+1/2'
'-x, -y, -z'
'x, -y-1/2, z-1/2'

loop_
_atom_site_label
_atom_site_type_symbol
_atom_site_fract_x
_atom_site_fract_y
_atom_site_fract_z
_atom_site_U_iso_or_equiv
_atom_site_adp_type
_atom_site_occupancy
_atom_site_site_symmetry_order
_atom_site_calc_flag
_atom_site_refinement_flags_posn
_atom_site_refinement_flags_adp
_atom_site_refinement_flags_occupancy
_atom_site_disorder_assembly
_atom_site_disorder_group
Ru1 Ru 0.23074(2) -0.01330(2) 0.13591(2) 0.01912(8) Uani 1 1 d . . . . .
Cl1 Cl 0.33407(4) 0.04875(5) 0.22011(5) 0.02601(16) Uani 1 1 d . . . . .
O1 O 0.38662(15) 0.02552(19) 0.57657(18) 0.0391(6) Uani 1 1 d . . . . .
O2 O 0.37024(13) -0.13547(18) 0.60234(16) 0.0344(5) Uani 1 1 d . . . . .
N1 N 0.22737(14) 0.19955(19) 0.02382(18) 0.0261(6) Uani 1 1 d . . . . .
N2 N 0.17413(14) 0.12259(18) 0.15215(17) 0.0234(5) Uani 1 1 d . . . . .
N3 N 0.13270(15) 0.0453(2) 0.28214(18) 0.0263(6) Uani 1 1 d . . . . .
N4 N 0.18087(15) -0.0864(2) 0.33187(18) 0.0276(6) Uani 1 1 d . . . . .
C1 C 0.3355(2) 0.2630(3) -0.1081(3) 0.0417(9) Uani 1 1 d . . . . .
H1A H 0.370464 0.244174 -0.155049 0.050 Uiso 1 1 calc R U . . .
H1B H 0.336249 0.332883 -0.103282 0.050 Uiso 1 1 calc R U . . .
C2 C 0.2590(2) 0.2299(3) -0.1374(3) 0.0404(9) Uani 1 1 d . . . . .
H2A H 0.244178 0.263252 -0.193673 0.048 Uiso 1 1 calc R U . . .
H2B H 0.259549 0.161138 -0.150237 0.048 Uiso 1 1 calc R U . . .
C3 C 0.2047(2) 0.2510(3) -0.0609(2) 0.0377(8) Uani 1 1 d . . . . .
H3A H 0.203077 0.319890 -0.049066 0.045 Uiso 1 1 calc R U . . .
H3B H 0.156186 0.230085 -0.079831 0.045 Uiso 1 1 calc R U . . .
C4 C 0.29931(19) 0.2350(3) 0.0572(2) 0.0342(8) Uani 1 1 d . . . . .
H4A H 0.312769 0.201396 0.113888 0.041 Uiso 1 1 calc R U . . .
H4B H 0.295859 0.303374 0.071283 0.041 Uiso 1 1 calc R U . . .
C5 C 0.3579(2) 0.2191(3) -0.0151(3) 0.0386(8) Uani 1 1 d . . . . .
H5A H 0.366141 0.150405 -0.022753 0.046 Uiso 1 1 calc R U . . .
H5B H 0.403377 0.248195 0.005939 0.046 Uiso 1 1 calc R U . . .
C6 C 0.17542(17) 0.2004(2) 0.0955(2) 0.0252(6) Uani 1 1 d . . . . .
C7 C 0.1284(2) 0.2782(2) 0.1092(2) 0.0333(7) Uani 1 1 d . . . . .
H7 H 0.129972 0.330900 0.069284 0.040 Uiso 1 1 calc R U . . .
C8 C 0.0795(2) 0.2776(3) 0.1815(3) 0.0361(8) Uani 1 1 d . . . . .
H8 H 0.047513 0.328966 0.190034 0.043 Uiso 1 1 calc R U . . .
C9 C 0.07866(19) 0.1996(3) 0.2410(2) 0.0323(7) Uani 1 1 d . . . . .
H9 H 0.046460 0.197032 0.290634 0.039 Uiso 1 1 calc R U . . .
C10 C 0.12701(17) 0.1261(2) 0.2243(2) 0.0256(6) Uani 1 1 d . . . . .
C11 C 0.09909(19) 0.0260(3) 0.3668(2) 0.0318(7) Uani 1 1 d . . . . .
H11 H 0.063258 0.062675 0.395796 0.038 Uiso 1 1 calc R U . . .
C12 C 0.12909(19) -0.0560(3) 0.3973(2) 0.0344(8) Uani 1 1 d . . . . .
H12 H 0.117709 -0.087519 0.452380 0.041 Uiso 1 1 calc R U . . .
C13 C 0.18214(17) -0.0243(2) 0.2608(2) 0.0239(6) Uani 1 1 d . . . . .
C14 C 0.2312(2) -0.1676(2) 0.3449(2) 0.0341(8) Uani 1 1 d . . . . .
H14A H 0.267053 -0.167586 0.295560 0.041 Uiso 1 1 calc R U . . .
H14B H 0.204069 -0.227720 0.341375 0.041 Uiso 1 1 calc R U . . .
C15 C 0.30859(19) -0.0647(3) 0.4552(2) 0.0327(7) Uani 1 1 d . . . . .
H15A H 0.271717 -0.014302 0.456549 0.039 Uiso 1 1 calc R U . . .
H15B H 0.340356 -0.051605 0.403034 0.039 Uiso 1 1 calc R U . . .
C16 C 0.4183(2) 0.0078(3) 0.6672(3) 0.0418(9) Uani 1 1 d . . . . .
C17 C 0.4222(2) -0.1035(3) 0.6726(3) 0.0450(10) Uani 1 1 d . . . . .
C18 C 0.3589(3) 0.0463(4) 0.7357(3) 0.0639(13) Uani 1 1 d . . . . .
H18A H 0.347614 0.112305 0.721014 0.096 Uiso 1 1 calc R U . . .
H18B H 0.377190 0.042445 0.798247 0.096 Uiso 1 1 calc R U . . .
H18C H 0.315330 0.007879 0.729963 0.096 Uiso 1 1 calc R U . . .
C19 C 0.4868(3) 0.0639(4) 0.6791(4) 0.0738(16) Uani 1 1 d . . . . .
H19A H 0.520641 0.046602 0.631277 0.111 Uiso 1 1 calc R U . . .
H19B H 0.508074 0.049904 0.738746 0.111 Uiso 1 1 calc R U . . .
H19C H 0.476025 0.131639 0.675092 0.111 Uiso 1 1 calc R U . . .
C20 C 0.4977(3) -0.1379(4) 0.6357(4) 0.0797(19) Uani 1 1 d . . . . .
H20A H 0.534576 -0.127668 0.682601 0.119 Uiso 1 1 calc R U . . .
H20B H 0.510010 -0.101845 0.581116 0.119 Uiso 1 1 calc R U . . .
H20C H 0.495247 -0.205360 0.620797 0.119 Uiso 1 1 calc R U . . .
C21 C 0.4051(4) -0.1502(4) 0.7625(4) 0.0827(19) Uani 1 1 d . . . . .
H21A H 0.354792 -0.138713 0.777589 0.124 Uiso 1 1 calc R U . . .
H21B H 0.436054 -0.123729 0.810250 0.124 Uiso 1 1 calc R U . . .
H21C H 0.413543 -0.218453 0.757772 0.124 Uiso 1 1 calc R U . . .
C22 C 0.2705(2) -0.1612(3) 0.4386(2) 0.0345(8) Uani 1 1 d . . . . .
H22A H 0.235118 -0.171665 0.487506 0.041 Uiso 1 1 calc R U . . .
H22B H 0.306540 -0.212425 0.442495 0.041 Uiso 1 1 calc R U . . .
C23 C 0.0427(3) -0.1565(5) -0.0330(3) 0.0673(15) Uani 1 1 d . . . . .
H23A H 0.064924 -0.137841 -0.090437 0.101 Uiso 1 1 calc R U . . .
H23B H -0.009593 -0.151707 -0.038820 0.101 Uiso 1 1 calc R U . . .
H23C H 0.055935 -0.221876 -0.018532 0.101 Uiso 1 1 calc R U . . .
C24 C 0.06920(19) -0.0900(3) 0.0443(3) 0.0378(8) Uani 1 1 d . . . . .
H24 H 0.054223 -0.024249 0.027802 0.045 Uiso 1 1 calc R U . . .
C25 C 0.0327(2) -0.1151(3) 0.1339(3) 0.0448(10) Uani 1 1 d . . . . .
H25A H 0.044465 -0.180401 0.150598 0.067 Uiso 1 1 calc R U . . .
H25B H -0.019401 -0.108757 0.126773 0.067 Uiso 1 1 calc R U . . .
H25C H 0.049555 -0.072172 0.181819 0.067 Uiso 1 1 calc R U . . .
C26 C 0.15228(17) -0.0920(2) 0.0464(2) 0.0251(6) Uani 1 1 d . . . . .
C27 C 0.19273(19) -0.0265(2) -0.0086(2) 0.0289(7) Uani 1 1 d . . . . .
H27 H 0.167463 0.019568 -0.043144 0.035 Uiso 1 1 calc R U . . .
C28 C 0.26922(19) -0.0284(2) -0.0129(2) 0.0301(7) Uani 1 1 d . . . . .
H28 H 0.293627 0.013781 -0.052277 0.036 Uiso 1 1 calc R U . . .
C29 C 0.30936(18) -0.0941(2) 0.0422(2) 0.0294(7) Uani 1 1 d . . . . .
C30 C 0.27071(18) -0.1581(2) 0.1009(2) 0.0256(6) Uani 1 1 d . . . . .
H30 H 0.296343 -0.201120 0.138577 0.031 Uiso 1 1 calc R U . . .
C31 C 0.19297(18) -0.1569(2) 0.1023(2) 0.0245(6) Uani 1 1 d . . . . .
H31 H 0.168311 -0.199665 0.140833 0.029 Uiso 1 1 calc R U . . .
C32 C 0.3918(2) -0.0950(3) 0.0427(3) 0.0448(9) Uani 1 1 d . . . . .
H32A H 0.409606 -0.038546 0.011484 0.067 Uiso 1 1 calc R U . . .
H32B H 0.408901 -0.151724 0.011388 0.067 Uiso 1 1 calc R U . . .
H32C H 0.409450 -0.095217 0.105667 0.067 Uiso 1 1 calc R U . . .
B1 B 0.3552(2) -0.0584(3) 0.5467(3) 0.0310(8) Uani 1 1 d . . . . .
P1 P 0.1284(4) 0.5777(4) 0.1919(5) 0.0325(10) Uani 0.513(6) 1 d D . P A 1
P1A P 0.1238(5) 0.5630(5) 0.1847(6) 0.0370(11) Uani 0.487(6) 1 d D . P A 2
F1 F 0.0778(4) 0.6407(7) 0.1202(6) 0.0674(19) Uani 0.513(6) 1 d D . P A 1
F1A F 0.1040(5) 0.6411(6) 0.1053(5) 0.068(2) Uani 0.487(6) 1 d D . P A 2
F2 F 0.1062(4) 0.6685(4) 0.2528(4) 0.0635(15) Uani 0.513(6) 1 d D . P A 1
F2A F 0.0523(5) 0.5702(8) 0.2435(6) 0.090(2) Uani 0.487(6) 1 d D . P A 2
F3 F 0.2016(3) 0.6306(4) 0.1658(7) 0.095(3) Uani 0.513(6) 1 d D . P A 1
F3A F 0.1514(4) 0.4794(5) 0.2486(5) 0.0717(18) Uani 0.487(6) 1 d D . P A 2
F4 F 0.1665(4) 0.5260(6) 0.2756(5) 0.0748(19) Uani 0.513(6) 1 d D . P A 1
F4A F 0.1903(3) 0.5569(10) 0.1205(4) 0.104(3) Uani 0.487(6) 1 d D . P A 2
F5 F 0.1551(6) 0.4948(4) 0.1265(5) 0.098(3) Uani 0.513(6) 1 d . . P A 1
F5A F 0.1639(6) 0.6369(5) 0.2486(5) 0.101(3) Uani 0.487(6) 1 d D . P A 2
F6 F 0.0549(4) 0.5283(5) 0.2205(8) 0.089(3) Uani 0.513(6) 1 d D . P A 1
F6A F 0.0817(3) 0.4913(3) 0.1176(4) 0.0550(16) Uani 0.487(6) 1 d . . P A 2

loop_
_atom_site_aniso_label
_atom_site_aniso_U_11
_atom_site_aniso_U_22
_atom_site_aniso_U_33
_atom_site_aniso_U_23
_atom_site_aniso_U_13
_atom_site_aniso_U_12
Ru1 0.02262(13) 0.01770(13) 0.01701(13) -0.00021(8) -0.00286(9) -0.00026(9)
Cl1 0.0279(4) 0.0276(4) 0.0224(3) -0.0005(3) -0.0070(3) -0.0044(3)
O1 0.0424(15) 0.0386(14) 0.0362(14) -0.0014(11) -0.0081(11) -0.0018(11)
O2 0.0332(13) 0.0389(14) 0.0310(12) 0.0006(10) -0.0071(10) 0.0019(10)
N1 0.0282(14) 0.0242(13) 0.0258(13) 0.0063(11) -0.0018(11) 0.0002(11)
N2 0.0236(13) 0.0239(13) 0.0228(13) -0.0009(10) -0.0015(10) -0.0011(10)
N3 0.0275(14) 0.0320(14) 0.0194(12) -0.0007(11) 0.0008(10) -0.0025(11)
N4 0.0363(15) 0.0272(14) 0.0193(12) 0.0019(10) -0.0037(11) -0.0048(11)
C1 0.050(2) 0.035(2) 0.039(2) 0.0106(16) 0.0095(17) -0.0052(17)
C2 0.044(2) 0.046(2) 0.0304(18) 0.0155(16) 0.0010(16) 0.0061(17)
C3 0.041(2) 0.040(2) 0.0322(18) 0.0129(15) -0.0009(15) 0.0083(16)
C4 0.0383(19) 0.0315(18) 0.0326(18) 0.0046(14) -0.0018(15) -0.0095(15)
C5 0.0334(18) 0.040(2) 0.042(2) 0.0086(16) -0.0003(15) -0.0109(15)
C6 0.0267(15) 0.0219(15) 0.0269(16) -0.0022(12) -0.0040(12) -0.0003(12)
C7 0.045(2) 0.0225(16) 0.0325(18) 0.0002(13) -0.0037(15) 0.0040(14)
C8 0.0369(19) 0.0318(18) 0.040(2) -0.0074(15) -0.0008(15) 0.0110(15)
C9 0.0302(17) 0.0362(18) 0.0304(17) -0.0087(14) 0.0002(13) 0.0028(14)
C10 0.0268(16) 0.0284(16) 0.0217(15) -0.0023(12) -0.0015(12) -0.0023(12)
C11 0.0289(17) 0.044(2) 0.0229(16) -0.0024(14) 0.0040(13) -0.0058(14)
C12 0.0372(19) 0.045(2) 0.0207(15) 0.0026(14) 0.0023(13) -0.0098(16)
C13 0.0240(15) 0.0263(15) 0.0212(14) -0.0009(12) -0.0035(12) -0.0052(12)
C14 0.049(2) 0.0273(17) 0.0259(16) 0.0038(13) -0.0067(15) -0.0016(15)
C15 0.0348(18) 0.0363(19) 0.0269(17) 0.0056(14) -0.0040(14) -0.0030(15)
C16 0.043(2) 0.047(2) 0.035(2) -0.0039(16) -0.0088(16) -0.0008(17)
C17 0.044(2) 0.049(2) 0.041(2) -0.0062(18) -0.0212(17) 0.0082(18)
C18 0.068(3) 0.073(3) 0.051(3) -0.017(2) -0.004(2) 0.019(3)
C19 0.064(3) 0.070(3) 0.087(4) -0.004(3) -0.028(3) -0.013(3)
C20 0.050(3) 0.085(4) 0.104(4) -0.043(3) -0.028(3) 0.024(3)
C21 0.127(5) 0.069(4) 0.052(3) 0.009(3) -0.036(3) -0.006(3)
C22 0.047(2) 0.0306(18) 0.0254(16) 0.0075(14) -0.0057(15) 0.0001(15)
C23 0.048(3) 0.115(5) 0.038(2) -0.010(3) -0.0114(19) -0.031(3)
C24 0.0292(18) 0.0368(19) 0.047(2) 0.0047(16) -0.0148(15) -0.0049(15)
C25 0.0287(18) 0.056(2) 0.050(2) -0.0209(19) -0.0007(16) -0.0034(17)
C26 0.0305(16) 0.0218(15) 0.0227(15) -0.0032(12) -0.0076(12) -0.0037(12)
C27 0.0419(19) 0.0261(16) 0.0185(15) 0.0008(12) -0.0085(13) -0.0033(14)
C28 0.0411(19) 0.0274(16) 0.0218(15) -0.0021(13) 0.0075(13) -0.0053(14)
C29 0.0292(16) 0.0318(17) 0.0273(16) -0.0110(13) 0.0054(13) 0.0013(13)
C30 0.0329(17) 0.0212(15) 0.0226(15) -0.0051(12) -0.0026(12) 0.0058(12)
C31 0.0344(17) 0.0163(14) 0.0228(15) -0.0014(11) -0.0020(12) -0.0031(12)
C32 0.0322(19) 0.050(2) 0.052(2) -0.0124(19) 0.0113(17) 0.0006(17)
B1 0.0272(18) 0.035(2) 0.0306(19) 0.0011(16) 0.0041(15) 0.0017(15)
P1 0.0364(16) 0.0305(18) 0.0308(19) 0.0025(13) 0.0089(13) -0.0064(13)
P1A 0.0446(19) 0.034(2) 0.0323(16) -0.0087(12) 0.0028(12) -0.0073(14)
F1 0.079(4) 0.062(4) 0.061(3) 0.025(3) -0.002(3) 0.006(3)
F1A 0.130(6) 0.036(2) 0.036(3) -0.005(2) -0.002(3) -0.005(3)
F2 0.066(3) 0.061(3) 0.064(3) -0.022(2) 0.010(2) 0.006(2)
F2A 0.069(3) 0.149(7) 0.053(3) 0.003(3) 0.023(3) 0.024(3)
F3 0.042(2) 0.034(2) 0.211(7) 0.033(3) 0.061(3) 0.0107(18)
F3A 0.089(4) 0.059(3) 0.067(4) 0.005(3) -0.037(3) 0.000(3)
F4 0.059(3) 0.110(5) 0.055(3) 0.022(3) -0.004(2) 0.024(3)
F4A 0.040(3) 0.225(8) 0.045(3) 0.004(4) 0.004(2) -0.004(3)
F5 0.196(7) 0.034(3) 0.064(3) -0.009(2) 0.022(4) 0.025(3)
F5A 0.164(7) 0.072(4) 0.067(4) -0.011(3) -0.039(4) -0.063(4)
F6 0.041(3) 0.052(3) 0.173(8) 0.054(3) -0.008(3) -0.025(3)
F6A 0.067(3) 0.033(2) 0.065(3) -0.011(2) -0.035(2) 0.006(2)

loop_
_atom_type_symbol
_atom_type_description
_atom_type_scat_dispersion_real
_atom_type_scat_dispersion_imag
_atom_type_scat_source
C C 0.0033 0.0016 'International Tables Vol C Tables 4.2.6.8 and 6.1.1.4'
H H 0.0000 0.0000 'International Tables Vol C Tables 4.2.6.8 and 6.1.1.4'
B B 0.0013 0.0007 'International Tables Vol C Tables 4.2.6.8 and 6.1.1.4'
Cl Cl 0.1484 0.1585 'International Tables Vol C Tables 4.2.6.8 and 6.1.1.4'
F F 0.0171 0.0103 'International Tables Vol C Tables 4.2.6.8 and 6.1.1.4'
N N 0.0061 0.0033 'International Tables Vol C Tables 4.2.6.8 and 6.1.1.4'
O O 0.0106 0.0060 'International Tables Vol C Tables 4.2.6.8 and 6.1.1.4'
P P 0.1023 0.0942 'International Tables Vol C Tables 4.2.6.8 and 6.1.1.4'
Ru Ru -1.2594 0.8363 'International Tables Vol C Tables 4.2.6.8 and 6.1.1.4'

loop_
_geom_angle_atom_site_label_1
_geom_angle_atom_site_label_2
_geom_angle_atom_site_label_3
_geom_angle
_geom_angle_site_symmetry_1
_geom_angle_site_symmetry_3
_geom_angle_publ_flag
N2 Ru1 Cl1 90.49(7) . . ?
N2 Ru1 C26 100.59(11) . . ?
N2 Ru1 C27 91.54(11) . . ?
N2 Ru1 C28 109.51(11) . . ?
N2 Ru1 C29 142.95(11) . . ?
N2 Ru1 C30 168.86(10) . . ?
C13 Ru1 Cl1 85.73(9) . . ?
C13 Ru1 N2 75.82(11) . . ?
C13 Ru1 C26 101.27(12) . . ?
C13 Ru1 C27 134.46(13) . . ?
C13 Ru1 C28 167.47(12) . . ?
C13 Ru1 C29 140.94(13) . . ?
C13 Ru1 C30 106.59(12) . . ?
C13 Ru1 C31 89.34(12) . . ?
C26 Ru1 Cl1 168.02(9) . . ?
C26 Ru1 C28 66.89(12) . . ?
C26 Ru1 C29 79.67(12) . . ?
C27 Ru1 Cl1 138.76(9) . . ?
C27 Ru1 C26 37.49(12) . . ?
C27 Ru1 C28 36.45(13) . . ?
C27 Ru1 C29 65.99(13) . . ?
C28 Ru1 Cl1 105.25(9) . . ?
C28 Ru1 C29 36.17(12) . . ?
C29 Ru1 Cl1 88.76(9) . . ?
C30 Ru1 Cl1 100.49(8) . . ?
C30 Ru1 C26 68.31(12) . . ?
C30 Ru1 C27 79.02(12) . . ?
C30 Ru1 C28 65.99(12) . . ?
C30 Ru1 C29 36.94(12) . . ?
C31 Ru1 Cl1 133.89(9) . . ?
C31 Ru1 N2 132.39(11) . . ?
C31 Ru1 C26 37.78(11) . . ?
C31 Ru1 C27 67.22(12) . . ?
C31 Ru1 C28 78.72(12) . . ?
C31 Ru1 C29 67.40(12) . . ?
C31 Ru1 C30 38.07(12) . . ?
B1 O1 C16 107.7(3) . . ?
B1 O2 C17 107.4(3) . . ?
C3 N1 C4 110.6(3) . . ?
C6 N1 C3 114.7(3) . . ?
C6 N1 C4 111.1(3) . . ?
C6 N2 Ru1 128.2(2) . . ?
C6 N2 C10 116.6(3) . . ?
C10 N2 Ru1 114.9(2) . . ?
C11 N3 C10 130.0(3) . . ?
C13 N3 C10 118.7(3) . . ?
C13 N3 C11 111.1(3) . . ?
C12 N4 C14 124.7(3) . . ?
C13 N4 C12 109.7(3) . . ?
C13 N4 C14 125.3(3) . . ?
H1A C1 H1B 108.0 . . ?
C2 C1 H1A 109.4 . . ?
C2 C1 H1B 109.4 . . ?
C5 C1 H1A 109.4 . . ?
C5 C1 H1B 109.4 . . ?
C5 C1 C2 111.2(3) . . ?
C1 C2 H2A 109.7 . . ?
C1 C2 H2B 109.7 . . ?
H2A C2 H2B 108.2 . . ?
C3 C2 C1 110.0(3) . . ?
C3 C2 H2A 109.7 . . ?
C3 C2 H2B 109.7 . . ?
N1 C3 C2 109.2(3) . . ?
N1 C3 H3A 109.8 . . ?
N1 C3 H3B 109.8 . . ?
C2 C3 H3A 109.8 . . ?
C2 C3 H3B 109.8 . . ?
H3A C3 H3B 108.3 . . ?
N1 C4 H4A 109.4 . . ?
N1 C4 H4B 109.4 . . ?
N1 C4 C5 111.0(3) . . ?
H4A C4 H4B 108.0 . . ?
C5 C4 H4A 109.4 . . ?
C5 C4 H4B 109.4 . . ?
C1 C5 H5A 109.4 . . ?
C1 C5 H5B 109.4 . . ?
C4 C5 C1 111.1(3) . . ?
C4 C5 H5A 109.4 . . ?
C4 C5 H5B 109.4 . . ?
H5A C5 H5B 108.0 . . ?
N2 C6 N1 116.8(3) . . ?
N2 C6 C7 121.1(3) . . ?
C7 C6 N1 122.0(3) . . ?
C6 C7 H7 119.8 . . ?
C8 C7 C6 120.4(3) . . ?
C8 C7 H7 119.8 . . ?
C7 C8 H8 120.5 . . ?
C7 C8 C9 119.1(3) . . ?
C9 C8 H8 120.5 . . ?
C8 C9 H9 121.2 . . ?
C10 C9 C8 117.5(3) . . ?
C10 C9 H9 121.2 . . ?
N2 C10 N3 112.5(3) . . ?
N2 C10 C9 125.1(3) . . ?
C9 C10 N3 122.4(3) . . ?
N3 C11 H11 127.2 . . ?
C12 C11 N3 105.6(3) . . ?
C12 C11 H11 127.2 . . ?
N4 C12 H12 126.0 . . ?
C11 C12 N4 108.1(3) . . ?
C11 C12 H12 126.0 . . ?
N3 C13 Ru1 116.5(2) . . ?
N4 C13 Ru1 137.8(2) . . ?
N4 C13 N3 105.5(3) . . ?
N4 C14 H14A 109.4 . . ?
N4 C14 H14B 109.4 . . ?
N4 C14 C22 111.0(3) . . ?
H14A C14 H14B 108.0 . . ?
C22 C14 H14A 109.4 . . ?
C22 C14 H14B 109.4 . . ?
H15A C15 H15B 107.5 . . ?
C22 C15 H15A 108.5 . . ?
C22 C15 H15B 108.5 . . ?
C22 C15 B1 115.2(3) . . ?
B1 C15 H15A 108.5 . . ?
B1 C15 H15B 108.5 . . ?
O1 C16 C17 103.5(3) . . ?
O1 C16 C18 103.7(3) . . ?
O1 C16 C19 110.3(4) . . ?
C17 C16 C18 109.9(4) . . ?
C19 C16 C17 118.6(4) . . ?
C19 C16 C18 109.7(4) . . ?
O2 C17 C16 103.9(3) . . ?
O2 C17 C20 104.2(3) . . ?
O2 C17 C21 109.6(4) . . ?
C16 C17 C20 109.2(4) . . ?
C21 C17 C16 118.0(4) . . ?
C21 C17 C20 110.9(4) . . ?
C16 C18 H18A 109.5 . . ?
C16 C18 H18B 109.5 . . ?
C16 C18 H18C 109.5 . . ?
H18A C18 H18B 109.5 . . ?
H18A C18 H18C 109.5 . . ?
H18B C18 H18C 109.5 . . ?
C16 C19 H19A 109.5 . . ?
C16 C19 H19B 109.5 . . ?
C16 C19 H19C 109.5 . . ?
H19A C19 H19B 109.5 . . ?
H19A C19 H19C 109.5 . . ?
H19B C19 H19C 109.5 . . ?
C17 C20 H20A 109.5 . . ?
C17 C20 H20B 109.5 . . ?
C17 C20 H20C 109.5 . . ?
H20A C20 H20B 109.5 . . ?
H20A C20 H20C 109.5 . . ?
H20B C20 H20C 109.5 . . ?
C17 C21 H21A 109.5 . . ?
C17 C21 H21B 109.5 . . ?
C17 C21 H21C 109.5 . . ?
H21A C21 H21B 109.5 . . ?
H21A C21 H21C 109.5 . . ?
H21B C21 H21C 109.5 . . ?
C14 C22 H22A 108.8 . . ?
C14 C22 H22B 108.8 . . ?
C15 C22 C14 113.6(3) . . ?
C15 C22 H22A 108.8 . . ?
C15 C22 H22B 108.8 . . ?
H22A C22 H22B 107.7 . . ?
H23A C23 H23B 109.5 . . ?
H23A C23 H23C 109.5 . . ?
H23B C23 H23C 109.5 . . ?
C24 C23 H23A 109.5 . . ?
C24 C23 H23B 109.5 . . ?
C24 C23 H23C 109.5 . . ?
C23 C24 H24 107.4 . . ?
C25 C24 C23 110.4(3) . . ?
C25 C24 H24 107.4 . . ?
C25 C24 C26 115.4(3) . . ?
C26 C24 C23 108.5(3) . . ?
C26 C24 H24 107.4 . . ?
C24 C25 H25A 109.5 . . ?
C24 C25 H25B 109.5 . . ?
C24 C25 H25C 109.5 . . ?
H25A C25 H25B 109.5 . . ?
H25A C25 H25C 109.5 . . ?
H25B C25 H25C 109.5 . . ?
C24 C26 Ru1 130.4(2) . . ?
C27 C26 Ru1 70.83(17) . . ?
C27 C26 C24 120.2(3) . . ?
C31 C26 Ru1 69.23(16) . . ?
C31 C26 C24 122.9(3) . . ?
C31 C26 C27 116.9(3) . . ?
Ru1 C27 H27 127.1 . . ?
C26 C27 Ru1 71.68(17) . . ?
C26 C27 H27 118.7 . . ?
C28 C27 Ru1 74.66(19) . . ?
C28 C27 C26 122.6(3) . . ?
C28 C27 H27 118.7 . . ?
Ru1 C28 H28 132.1 . . ?
C27 C28 Ru1 68.89(18) . . ?
C27 C28 H28 119.9 . . ?
C27 C28 C29 120.1(3) . . ?
C29 C28 Ru1 71.97(18) . . ?
C29 C28 H28 119.9 . . ?
C28 C29 Ru1 71.86(18) . . ?
C28 C29 C30 118.7(3) . . ?
C28 C29 C32 121.6(3) . . ?
C30 C29 Ru1 68.55(17) . . ?
C30 C29 C32 119.6(3) . . ?
C32 C29 Ru1 129.6(2) . . ?
Ru1 C30 H30 128.2 . . ?
C29 C30 Ru1 74.51(18) . . ?
C29 C30 H30 119.9 . . ?
C29 C30 C31 120.3(3) . . ?
C31 C30 Ru1 69.60(17) . . ?
C31 C30 H30 119.9 . . ?
Ru1 C31 H31 127.5 . . ?
C26 C31 Ru1 72.99(17) . . ?
C26 C31 C30 121.3(3) . . ?
C26 C31 H31 119.3 . . ?
C30 C31 Ru1 72.33(17) . . ?
C30 C31 H31 119.3 . . ?
C29 C32 H32A 109.5 . . ?
C29 C32 H32B 109.5 . . ?
C29 C32 H32C 109.5 . . ?
H32A C32 H32B 109.5 . . ?
H32A C32 H32C 109.5 . . ?
H32B C32 H32C 109.5 . . ?
O1 B1 C15 122.5(3) . . ?
O2 B1 O1 113.6(3) . . ?
O2 B1 C15 123.9(3) . . ?
F2 P1 F1 77.3(5) . . ?
F3 P1 F1 94.5(5) . . ?
F3 P1 F2 89.1(4) . . ?
F4 P1 F1 168.5(6) . . ?
F4 P1 F2 92.9(5) . . ?
F4 P1 F3 91.3(6) . . ?
F4 P1 F5 89.4(5) . . ?
F4 P1 F6 88.5(5) . . ?
F5 P1 F1 100.9(6) . . ?
F5 P1 F2 174.5(6) . . ?
F5 P1 F3 85.9(6) . . ?
F6 P1 F1 85.3(6) . . ?
F6 P1 F2 88.7(5) . . ?
F6 P1 F3 177.8(7) . . ?
F6 P1 F5 96.3(6) . . ?
F2A P1A F1A 99.0(7) . . ?
F2A P1A F6A 88.1(6) . . ?
F3A P1A F1A 170.3(7) . . ?
F3A P1A F2A 89.7(7) . . ?
F3A P1A F6A 92.8(5) . . ?
F4A P1A F1A 77.6(6) . . ?
F4A P1A F2A 175.7(8) . . ?
F4A P1A F3A 93.5(7) . . ?
F4A P1A F5A 91.3(7) . . ?
F4A P1A F6A 88.9(6) . . ?
F5A P1A F1A 94.6(6) . . ?
F5A P1A F2A 91.6(6) . . ?
F5A P1A F3A 89.5(6) . . ?
F5A P1A F6A 177.7(8) . . ?
F6A P1A F1A 83.2(6) . . ?

loop_
_geom_bond_atom_site_label_1
_geom_bond_atom_site_label_2
_geom_bond_distance
_geom_bond_site_symmetry_2
_geom_bond_publ_flag
Ru1 Cl1 2.3956(7) . ?
Ru1 N2 2.161(3) . ?
Ru1 C13 2.018(3) . ?
Ru1 C26 2.208(3) . ?
Ru1 C27 2.197(3) . ?
Ru1 C28 2.271(3) . ?
Ru1 C29 2.272(3) . ?
Ru1 C30 2.195(3) . ?
Ru1 C31 2.159(3) . ?
O1 C16 1.446(5) . ?
O1 B1 1.365(5) . ?
O2 C17 1.452(4) . ?
O2 B1 1.362(5) . ?
N1 C3 1.470(4) . ?
N1 C4 1.480(4) . ?
N1 C6 1.408(4) . ?
N2 C6 1.352(4) . ?
N2 C10 1.356(4) . ?
N3 C10 1.399(4) . ?
N3 C11 1.395(4) . ?
N3 C13 1.357(4) . ?
N4 C12 1.405(4) . ?
N4 C13 1.338(4) . ?
N4 C14 1.464(4) . ?
C1 H1A 0.9700 . ?
C1 H1B 0.9700 . ?
C1 C2 1.528(5) . ?
C1 C5 1.524(5) . ?
C2 H2A 0.9700 . ?
C2 H2B 0.9700 . ?
C2 C3 1.515(5) . ?
C3 H3A 0.9700 . ?
C3 H3B 0.9700 . ?
C4 H4A 0.9700 . ?
C4 H4B 0.9700 . ?
C4 C5 1.515(5) . ?
C5 H5A 0.9700 . ?
C5 H5B 0.9700 . ?
C6 C7 1.394(5) . ?
C7 H7 0.9300 . ?
C7 C8 1.376(5) . ?
C8 H8 0.9300 . ?
C8 C9 1.379(5) . ?
C9 H9 0.9300 . ?
C9 C10 1.370(5) . ?
C11 H11 0.9300 . ?
C11 C12 1.335(5) . ?
C12 H12 0.9300 . ?
C14 H14A 0.9700 . ?
C14 H14B 0.9700 . ?
C14 C22 1.527(4) . ?
C15 H15A 0.9700 . ?
C15 H15B 0.9700 . ?
C15 C22 1.525(5) . ?
C15 B1 1.567(5) . ?
C16 C17 1.545(6) . ?
C16 C18 1.567(6) . ?
C16 C19 1.482(6) . ?
C17 C20 1.557(6) . ?
C17 C21 1.482(7) . ?
C18 H18A 0.9600 . ?
C18 H18B 0.9600 . ?
C18 H18C 0.9600 . ?
C19 H19A 0.9600 . ?
C19 H19B 0.9600 . ?
C19 H19C 0.9600 . ?
C20 H20A 0.9600 . ?
C20 H20B 0.9600 . ?
C20 H20C 0.9600 . ?
C21 H21A 0.9600 . ?
C21 H21B 0.9600 . ?
C21 H21C 0.9600 . ?
C22 H22A 0.9700 . ?
C22 H22B 0.9700 . ?
C23 H23A 0.9600 . ?
C23 H23B 0.9600 . ?
C23 H23C 0.9600 . ?
C23 C24 1.521(6) . ?
C24 H24 0.9800 . ?
C24 C25 1.499(5) . ?
C24 C26 1.518(5) . ?
C25 H25A 0.9600 . ?
C25 H25B 0.9600 . ?
C25 H25C 0.9600 . ?
C26 C27 1.416(5) . ?
C26 C31 1.415(4) . ?
C27 H27 0.9300 . ?
C27 C28 1.399(5) . ?
C28 H28 0.9300 . ?
C28 C29 1.410(5) . ?
C29 C30 1.417(5) . ?
C29 C32 1.506(5) . ?
C30 H30 0.9300 . ?
C30 C31 1.421(5) . ?
C31 H31 0.9300 . ?
C32 H32A 0.9600 . ?
C32 H32B 0.9600 . ?
C32 H32C 0.9600 . ?
P1 F1 1.633(9) . ?
P1 F2 1.588(7) . ?
P1 F3 1.574(8) . ?
P1 F4 1.563(9) . ?
P1 F5 1.566(8) . ?
P1 F6 1.564(8) . ?
P1A F1A 1.613(10) . ?
P1A F2A 1.567(10) . ?
P1A F3A 1.560(10) . ?
P1A F4A 1.533(9) . ?
P1A F5A 1.556(8) . ?
P1A F6A 1.582(8) . ?

loop_
_geom_torsion_atom_site_label_1
_geom_torsion_atom_site_label_2
_geom_torsion_atom_site_label_3
_geom_torsion_atom_site_label_4
_geom_torsion
_geom_torsion_site_symmetry_1
_geom_torsion_site_symmetry_2
_geom_torsion_site_symmetry_3
_geom_torsion_site_symmetry_4
_geom_torsion_publ_flag
Ru1 N2 C6 N1 -9.8(4) . . . . ?
Ru1 N2 C6 C7 171.5(2) . . . . ?
Ru1 N2 C10 N3 8.9(3) . . . . ?
Ru1 N2 C10 C9 -171.3(3) . . . . ?
Ru1 C26 C27 C28 57.1(3) . . . . ?
Ru1 C26 C31 C30 -56.1(3) . . . . ?
Ru1 C27 C28 C29 52.6(3) . . . . ?
Ru1 C28 C29 C30 51.8(3) . . . . ?
Ru1 C28 C29 C32 -125.9(3) . . . . ?
Ru1 C29 C30 C31 54.5(2) . . . . ?
Ru1 C30 C31 C26 56.4(3) . . . . ?
O1 C16 C17 O2 -19.6(4) . . . . ?
O1 C16 C17 C20 91.1(4) . . . . ?
O1 C16 C17 C21 -141.2(4) . . . . ?
N1 C4 C5 C1 53.9(4) . . . . ?
N1 C6 C7 C8 -178.3(3) . . . . ?
N2 C6 C7 C8 0.3(5) . . . . ?
N3 C11 C12 N4 0.2(4) . . . . ?
N4 C14 C22 C15 -53.3(4) . . . . ?
C1 C2 C3 N1 -59.7(4) . . . . ?
C2 C1 C5 C4 -51.1(4) . . . . ?
C3 N1 C4 C5 -60.4(4) . . . . ?
C3 N1 C6 N2 148.7(3) . . . . ?
C3 N1 C6 C7 -32.6(4) . . . . ?
C4 N1 C3 C2 63.2(4) . . . . ?
C4 N1 C6 N2 -84.8(3) . . . . ?
C4 N1 C6 C7 93.8(4) . . . . ?
C5 C1 C2 C3 54.1(4) . . . . ?
C6 N1 C3 C2 -170.1(3) . . . . ?
C6 N1 C4 C5 170.9(3) . . . . ?
C6 N2 C10 N3 -176.3(3) . . . . ?
C6 N2 C10 C9 3.5(5) . . . . ?
C6 C7 C8 C9 1.1(5) . . . . ?
C7 C8 C9 C10 -0.2(5) . . . . ?
C8 C9 C10 N2 -2.2(5) . . . . ?
C8 C9 C10 N3 177.7(3) . . . . ?
C10 N2 C6 N1 176.2(3) . . . . ?
C10 N2 C6 C7 -2.4(4) . . . . ?
C10 N3 C11 C12 -173.5(3) . . . . ?
C10 N3 C13 Ru1 -9.6(4) . . . . ?
C10 N3 C13 N4 173.8(3) . . . . ?
C11 N3 C10 N2 173.6(3) . . . . ?
C11 N3 C10 C9 -6.2(5) . . . . ?
C11 N3 C13 Ru1 175.6(2) . . . . ?
C11 N3 C13 N4 -1.0(3) . . . . ?
C12 N4 C13 Ru1 -174.4(3) . . . . ?
C12 N4 C13 N3 1.1(3) . . . . ?
C12 N4 C14 C22 -49.2(4) . . . . ?
C13 N3 C10 N2 0.0(4) . . . . ?
C13 N3 C10 C9 -179.9(3) . . . . ?
C13 N3 C11 C12 0.5(4) . . . . ?
C13 N4 C12 C11 -0.8(4) . . . . ?
C13 N4 C14 C22 123.6(3) . . . . ?
C14 N4 C12 C11 172.9(3) . . . . ?
C14 N4 C13 Ru1 11.9(5) . . . . ?
C14 N4 C13 N3 -172.6(3) . . . . ?
C16 O1 B1 O2 -8.0(4) . . . . ?
C16 O1 B1 C15 173.8(3) . . . . ?
C17 O2 B1 O1 -5.5(4) . . . . ?
C17 O2 B1 C15 172.7(3) . . . . ?
C18 C16 C17 O2 90.6(4) . . . . ?
C18 C16 C17 C20 -158.7(4) . . . . ?
C18 C16 C17 C21 -30.9(5) . . . . ?
C19 C16 C17 O2 -142.1(4) . . . . ?
C19 C16 C17 C20 -31.5(5) . . . . ?
C19 C16 C17 C21 96.3(6) . . . . ?
C22 C15 B1 O1 -173.2(3) . . . . ?
C22 C15 B1 O2 8.8(5) . . . . ?
C23 C24 C26 Ru1 178.6(3) . . . . ?
C23 C24 C26 C27 88.8(4) . . . . ?
C23 C24 C26 C31 -91.6(4) . . . . ?
C24 C26 C27 Ru1 126.3(3) . . . . ?
C24 C26 C27 C28 -176.6(3) . . . . ?
C24 C26 C31 Ru1 -125.5(3) . . . . ?
C24 C26 C31 C30 178.5(3) . . . . ?
C25 C24 C26 Ru1 -56.9(4) . . . . ?
C25 C24 C26 C27 -146.7(3) . . . . ?
C25 C24 C26 C31 32.9(5) . . . . ?
C26 C27 C28 Ru1 -55.8(3) . . . . ?
C26 C27 C28 C29 -3.2(5) . . . . ?
C27 C26 C31 Ru1 54.1(2) . . . . ?
C27 C26 C31 C30 -1.9(4) . . . . ?
C27 C28 C29 Ru1 -51.2(3) . . . . ?
C27 C28 C29 C30 0.6(5) . . . . ?
C27 C28 C29 C32 -177.1(3) . . . . ?
C28 C29 C30 Ru1 -53.4(3) . . . . ?
C28 C29 C30 C31 1.2(4) . . . . ?
C29 C30 C31 Ru1 -56.9(3) . . . . ?
C29 C30 C31 C26 -0.5(4) . . . . ?
C31 C26 C27 Ru1 -53.4(2) . . . . ?
C31 C26 C27 C28 3.8(5) . . . . ?
C32 C29 C30 Ru1 124.4(3) . . . . ?
C32 C29 C30 C31 178.9(3) . . . . ?
B1 O1 C16 C17 16.9(4) . . . . ?
B1 O1 C16 C18 -97.8(4) . . . . ?
B1 O1 C16 C19 144.8(4) . . . . ?
B1 O2 C17 C16 15.6(4) . . . . ?
B1 O2 C17 C20 -98.7(4) . . . . ?
B1 O2 C17 C21 142.5(4) . . . . ?
B1 C15 C22 C14 -174.8(3) . . . . ?
